data_1004047
loop_
_publ_author_name
'Abraham, F'
'Trehoux, J'
'Thomas, D'

_publ_section_title
;
 L A Os~2~ O~10~, a new compound containing isolated clusters Os~2~
O~10~ with metal-metal bonds
;
_journal_coden_ASTM JSSCBI
_journal_name_full 'Journal of Solid State Chemistry'
_journal_page_first 73
_journal_page_last 79
_journal_paper_doi 10.1016/0022-4596(79)90210-X
_journal_volume 29
_journal_year 1979
_chemical_formula_structural 'La3 Os2 O10'
_chemical_formula_sum 'La3 O10 Os2'
_chemical_name_systematic 'Trilanthanum decaoxodiosmate(II)'
_space_group_IT_number 12
_symmetry_cell_setting monoclinic
_symmetry_Int_Tables_number 12
_symmetry_space_group_name_Hall '-C 2y'
_symmetry_space_group_name_H-M 'C 1 2/m 1'
_cell_angle_alpha 90
_cell_angle_beta 115.76(2)
_cell_angle_gamma 90
_cell_formula_units_Z 2
_cell_length_a 7.911(2)
_cell_length_b 7.963(2)
_cell_length_c 6.966(2)
_cell_volume 395.2
_refine_ls_R_factor_all 0.025
_cod_database_code 1004047

loop_
_symmetry_equiv_pos_as_xyz
x,y,z
x,-y,z
-x,-y,-z
-x,y,-z
1/2+x,1/2+y,z
1/2+x,1/2-y,z
1/2-x,1/2-y,-z
1/2-x,1/2+y,-z

loop_
_atom_site_label
_atom_site_type_symbol
_atom_site_symmetry_multiplicity
_atom_site_Wyckoff_symbol
_atom_site_fract_x
_atom_site_fract_y
_atom_site_fract_z
_atom_site_occupancy
_atom_site_attached_hydrogens
_atom_site_calc_flag
La1 La3+ 2 b 0. 0.5 0. 1. 0 d
La2 La3+ 4 h 0. 0.24319(7) 0.5 1. 0 d
Os1 Os6+ 4 i 0.13397(5) 0. 0.17838(5) 1. 0 d
O1 O2- 4 i 0.86059(105) 0. 0.10590(108) 1. 0 d
O2 O2- 8 j 0.13993(80) 0.23735(75) 0.21221(88) 1. 0 d
O3 O2- 4 i 0.40242(97) 0. 0.28138(105) 1. 0 d
O4 O2- 4 i 0.17857(101) 0. 0.47689(112) 1. 0 d

loop_
_atom_type_symbol
_atom_type_oxidation_number
La3+ 3.000
Os6+ 5.500
O2- -2.000
